data_2217976
loop_
_publ_author_name
'Jin, Chuan-Ming'
'Wu, Ling-Yan'
'Lu, Xiao-Xia'
'Hu, Jing-Jing'

_publ_section_title
;
 3,3'-Dibenzyl-2,2'-dimethyl-1,1'-methylenediimidazolium dipicrate
;
_journal_coeditor_code NG2431
_journal_issue 4
_journal_name_full 'Acta Crystallographica Section E'
_journal_page_first o693
_journal_paper_doi 10.1107/S1600536808006272
_journal_volume 64
_journal_year 2008
_chemical_formula_iupac 'C23 H26 N4 2+, 2C6 H2 N3 O7 -'
_chemical_formula_moiety 'C23 H26 N4 2+, 2(C6 H2 N3 O7 -)'
_chemical_formula_sum 'C35 H30 N10 O14'
_chemical_formula_weight 814.69
_chemical_name_systematic
;
3,3'-Dibenzyl-2,2'-dimethyl-1,1'-methylenediimidazolium dipicrate
;
_space_group_IT_number 2
_symmetry_cell_setting triclinic
_symmetry_space_group_name_Hall '-P 1'
_symmetry_space_group_name_H-M 'P -1'
_atom_sites_solution_hydrogens geom
_atom_sites_solution_primary direct
_atom_sites_solution_secondary difmap
_audit_creation_method SHELXL-97
_cell_angle_alpha 65.6910(10)
_cell_angle_beta 77.6010(10)
_cell_angle_gamma 80.0030(10)
_cell_formula_units_Z 2
_cell_length_a 12.2842(8)
_cell_length_b 12.6802(8)
_cell_length_c 12.9175(8)
_cell_measurement_reflns_used 2808
_cell_measurement_temperature 294(2)
_cell_measurement_theta_max 23.42
_cell_measurement_theta_min 2.24
_cell_volume 1782.7(2)
_computing_cell_refinement 'SAINT-Plus (Bruker, 2001)'
_computing_data_collection 'SMART, (Bruker, 2001)'
_computing_data_reduction 'SAINT-Plus (Bruker, 2001)'
_computing_molecular_graphics 'SHELXTL (Sheldrick, 2008)'
_computing_publication_material 'SHELXTL (Sheldrick, 2008)'
_computing_structure_refinement 'SHELXL97 (Sheldrick, 2008)'
_computing_structure_solution 'SHELXS97 (Sheldrick, 2008)'
_diffrn_ambient_temperature 294(2)
_diffrn_measured_fraction_theta_full 0.987
_diffrn_measured_fraction_theta_max 0.987
_diffrn_measurement_device_type 'Bruker SMART APEX CCD area-detector'
_diffrn_measurement_method '\f and \w'
_diffrn_radiation_monochromator graphite
_diffrn_radiation_source 'fine-focus sealed tube'
_diffrn_radiation_type MoK\a
_diffrn_radiation_wavelength 0.71073
_diffrn_reflns_av_R_equivalents 0.0416
_diffrn_reflns_av_sigmaI/netI 0.0656
_diffrn_reflns_limit_h_max 13
_diffrn_reflns_limit_h_min -15
_diffrn_reflns_limit_k_max 15
_diffrn_reflns_limit_k_min -15
_diffrn_reflns_limit_l_max 13
_diffrn_reflns_limit_l_min -15
_diffrn_reflns_number 11547
_diffrn_reflns_theta_full 26.00
_diffrn_reflns_theta_max 26.00
_diffrn_reflns_theta_min 1.71
_diffrn_standards_decay_% 0
_diffrn_standards_number 0
_exptl_absorpt_coefficient_mu 0.120
_exptl_absorpt_correction_type none
_exptl_crystal_colour yellow
_exptl_crystal_density_diffrn 1.518
_exptl_crystal_density_method 'not measured'
_exptl_crystal_description block
_exptl_crystal_F_000 844
_exptl_crystal_size_max 0.30
_exptl_crystal_size_mid 0.20
_exptl_crystal_size_min 0.13
_refine_diff_density_max 0.350
_refine_diff_density_min -0.206
_refine_ls_extinction_method none
_refine_ls_goodness_of_fit_ref 0.926
_refine_ls_hydrogen_treatment constr
_refine_ls_matrix_type full
_refine_ls_number_parameters 534
_refine_ls_number_reflns 6921
_refine_ls_number_restraints 0
_refine_ls_restrained_S_all 0.926
_refine_ls_R_factor_all 0.0883
_refine_ls_R_factor_gt 0.0524
_refine_ls_shift/su_max 0.002
_refine_ls_shift/su_mean 0.000
_refine_ls_structure_factor_coef Fsqd
_refine_ls_weighting_details 'calc w=1/[\s^2^(Fo^2^)+(0.0604P)^2^] where P=(Fo^2^+2Fc^2^)/3'
_refine_ls_weighting_scheme calc
_refine_ls_wR_factor_gt 0.1150
_refine_ls_wR_factor_ref 0.1297
_reflns_number_gt 4320
_reflns_number_total 6921
_reflns_threshold_expression I>2\s(I)
_cod_data_source_file ng2431.cif
_cod_data_source_block I
_cod_depositor_comments
;
The following automatic conversions were performed:
'_symmetry_cell_setting' value 'Triclinic' changed to 'triclinic'
according to '/home/saulius/struct/CIF-dictionaries/cif_core.dic'
dictionary named 'cif_core.dic' version 2.4.1 from 2010-06-29.

Automatic conversion script
Id: cif_fix_enum 1527 2010-12-29 10:47:43Z saulius 

The following automatic conversions were performed:

'_symmetry_cell_setting' value 'Triclinic' changed to 'triclinic'
according to /home/saulius/struct/CIF-dictionaries/cif_core.dic
dictionary named 'cif_core.dic' version 2.4.1 from 2010-06-29.

Automatic conversion script
Id: cif_fix_values 1715 2011-07-08 13:25:40Z adriana 
;
_cod_database_code 2217976
_cod_database_fobs_code 2217976

loop_
_symmetry_equiv_pos_as_xyz
'x, y, z'
'-x, -y, -z'

loop_
_atom_site_type_symbol
_atom_site_label
_atom_site_fract_x
_atom_site_fract_y
_atom_site_fract_z
_atom_site_U_iso_or_equiv
_atom_site_adp_type
_atom_site_calc_flag
_atom_site_refinement_flags
_atom_site_occupancy
C C1 -0.32013(19) 0.2269(2) 0.94028(19) 0.0481(6) Uani d . 1
H H1 -0.2439 0.2078 0.9222 0.058 Uiso calc R 1
C C2 -0.3562(2) 0.2944(2) 1.0040(2) 0.0589(7) Uani d . 1
H H2 -0.3043 0.3206 1.0286 0.071 Uiso calc R 1
C C3 -0.4689(3) 0.3231(2) 1.0312(2) 0.0670(8) Uani d . 1
H H3 -0.4934 0.3679 1.0749 0.080 Uiso calc R 1
C C4 -0.5445(2) 0.2857(2) 0.9939(2) 0.0655(8) Uani d . 1
H H4 -0.6206 0.3059 1.0116 0.079 Uiso calc R 1
C C5 -0.50921(19) 0.2180(2) 0.9300(2) 0.0525(6) Uani d . 1
H H5 -0.5615 0.1928 0.9050 0.063 Uiso calc R 1
C C6 -0.39585(18) 0.18755(19) 0.90311(18) 0.0415(5) Uani d . 1
C C7 -0.36084(17) 0.1092(2) 0.8373(2) 0.0462(6) Uani d . 1
H H7A -0.3766 0.0305 0.8887 0.055 Uiso calc R 1
H H7B -0.4053 0.1343 0.7761 0.055 Uiso calc R 1
C C8 -0.15951(19) 0.0230(2) 0.8316(2) 0.0509(6) Uani d . 1
H H8 -0.1699 -0.0468 0.8947 0.061 Uiso calc R 1
C C9 -0.0615(2) 0.0584(2) 0.7674(2) 0.0500(6) Uani d . 1
H H9 0.0088 0.0179 0.7771 0.060 Uiso calc R 1
C C10 -0.19573(17) 0.19641(18) 0.69713(18) 0.0361(5) Uani d . 1
C C11 -0.25476(18) 0.30444(19) 0.6275(2) 0.0496(6) Uani d . 1
H H11A -0.2522 0.3055 0.5523 0.074 Uiso calc R 1
H H11B -0.2196 0.3694 0.6209 0.074 Uiso calc R 1
H H11C -0.3313 0.3095 0.6636 0.074 Uiso calc R 1
C C12 0.00031(18) 0.2391(2) 0.59965(18) 0.0460(6) Uani d . 1
H H12A -0.0163 0.3177 0.5971 0.055 Uiso calc R 1
H H12B 0.0728 0.2092 0.6240 0.055 Uiso calc R 1
C C13 0.04891(17) 0.1502(2) 0.4523(2) 0.0459(6) Uani d . 1
H H13 0.0757 0.0765 0.4995 0.055 Uiso calc R 1
C C14 0.04486(18) 0.1872(2) 0.3408(2) 0.0504(6) Uani d . 1
H H14 0.0683 0.1438 0.2956 0.060 Uiso calc R 1
C C15 -0.02355(16) 0.33463(19) 0.39257(19) 0.0394(5) Uani d . 1
C C16 -0.06630(19) 0.45312(19) 0.3845(2) 0.0519(6) Uani d . 1
H H16A -0.0138 0.5066 0.3319 0.078 Uiso calc R 1
H H16B -0.0760 0.4560 0.4590 0.078 Uiso calc R 1
H H16C -0.1369 0.4740 0.3572 0.078 Uiso calc R 1
C C17 -0.0239(2) 0.3813(2) 0.1872(2) 0.0665(8) Uani d . 1
H H17A 0.0127 0.4514 0.1629 0.080 Uiso calc R 1
H H17B -0.1039 0.4033 0.1911 0.080 Uiso calc R 1
C C18 0.01479(19) 0.3287(2) 0.09860(19) 0.0451(6) Uani d . 1
C C19 0.1118(2) 0.3592(2) 0.0223(2) 0.0547(6) Uani d . 1
H H19 0.1556 0.4078 0.0297 0.066 Uiso calc R 1
C C20 0.1456(2) 0.3191(2) -0.0650(2) 0.0618(7) Uani d . 1
H H20 0.2118 0.3404 -0.1159 0.074 Uiso calc R 1
C C21 0.0816(3) 0.2483(2) -0.0764(2) 0.0656(8) Uani d . 1
H H21 0.1031 0.2223 -0.1362 0.079 Uiso calc R 1
C C22 -0.0139(3) 0.2153(2) -0.0005(3) 0.0728(8) Uani d . 1
H H22 -0.0564 0.1652 -0.0074 0.087 Uiso calc R 1
C C23 -0.0480(2) 0.2556(2) 0.0863(2) 0.0648(7) Uani d . 1
H H23 -0.1139 0.2333 0.1371 0.078 Uiso calc R 1
C C24 0.27922(18) 0.40292(18) 0.42696(19) 0.0405(5) Uani d . 1
C C25 0.36650(19) 0.37045(18) 0.49657(18) 0.0434(5) Uani d . 1
C C26 0.4775(2) 0.38252(19) 0.4525(2) 0.0496(6) Uani d . 1
H H26 0.5294 0.3626 0.5021 0.059 Uiso calc R 1
C C27 0.51307(18) 0.42396(19) 0.3353(2) 0.0459(6) Uani d . 1
C C28 0.43647(18) 0.45553(18) 0.26156(19) 0.0427(5) Uani d . 1
H H28 0.4601 0.4824 0.1825 0.051 Uiso calc R 1
C C29 0.32617(18) 0.44706(19) 0.30531(19) 0.0415(5) Uani d . 1
C C30 0.27633(18) -0.03995(19) 0.67370(19) 0.0421(5) Uani d . 1
C C31 0.33425(18) -0.02705(18) 0.75420(19) 0.0414(5) Uani d . 1
C C32 0.44610(18) -0.05648(18) 0.75761(19) 0.0435(5) Uani d . 1
H H32 0.4786 -0.0450 0.8104 0.052 Uiso calc R 1
C C33 0.51087(18) -0.10330(18) 0.6825(2) 0.0445(6) Uani d . 1
C C34 0.46294(18) -0.12262(18) 0.6051(2) 0.0459(6) Uani d . 1
H H34 0.5069 -0.1543 0.5548 0.055 Uiso calc R 1
C C35 0.35072(18) -0.09491(19) 0.60286(19) 0.0431(5) Uani d . 1
N N1 -0.24203(14) 0.10880(15) 0.78718(15) 0.0399(4) Uani d . 1
N N2 -0.08471(14) 0.16696(15) 0.68376(14) 0.0389(4) Uani d . 1
N N3 0.00576(13) 0.24197(15) 0.48479(15) 0.0390(4) Uani d . 1
N N4 -0.00050(14) 0.30187(16) 0.30376(15) 0.0448(5) Uani d . 1
N N5 0.3367(2) 0.3203(2) 0.6210(2) 0.0684(6) Uani d . 1
N N6 0.63001(18) 0.4290(2) 0.2899(2) 0.0686(6) Uani d . 1
N N7 0.24869(19) 0.4833(2) 0.22345(19) 0.0621(6) Uani d . 1
N N8 0.27178(18) 0.01525(17) 0.84116(17) 0.0500(5) Uani d . 1
N N9 0.62976(17) -0.13317(18) 0.6852(2) 0.0575(6) Uani d . 1
N N10 0.30666(18) -0.11954(18) 0.5197(2) 0.0577(6) Uani d . 1
O O1 0.17779(13) 0.39644(14) 0.46220(14) 0.0561(4) Uani d . 1
O O2 0.24912(19) 0.2763(2) 0.66457(17) 0.1098(9) Uani d . 1
O O3 0.4034(2) 0.3208(2) 0.67838(18) 0.1245(10) Uani d . 1
O O4 0.69643(16) 0.4028(2) 0.3567(2) 0.1142(9) Uani d . 1
O O5 0.65990(15) 0.4578(2) 0.18593(19) 0.0872(7) Uani d . 1
O O6 0.27181(19) 0.4481(2) 0.14539(19) 0.0982(7) Uani d . 1
O O7 0.16644(16) 0.5492(2) 0.23414(17) 0.0850(7) Uani d . 1
O O8 0.17702(13) -0.00456(15) 0.66426(14) 0.0600(5) Uani d . 1
O O9 0.32355(15) 0.05338(15) 0.88774(16) 0.0654(5) Uani d . 1
O O10 0.17139(15) 0.00864(17) 0.86778(16) 0.0724(5) Uani d . 1
O O11 0.67036(14) -0.11617(17) 0.75553(18) 0.0748(6) Uani d . 1
O O12 0.68460(14) -0.17238(18) 0.61513(19) 0.0798(6) Uani d . 1
O O13 0.37262(15) -0.13424(16) 0.43990(15) 0.0676(5) Uani d . 1
O O14 0.20723(16) -0.1274(2) 0.5327(2) 0.1081(9) Uani d . 1

loop_
_atom_site_aniso_label
_atom_site_aniso_U_11
_atom_site_aniso_U_22
_atom_site_aniso_U_33
_atom_site_aniso_U_12
_atom_site_aniso_U_13
_atom_site_aniso_U_23
C1 0.0441(13) 0.0571(15) 0.0434(14) -0.0051(11) -0.0059(11) -0.0202(12)
C2 0.0766(19) 0.0591(17) 0.0463(15) -0.0073(14) -0.0163(14) -0.0222(13)
C3 0.088(2) 0.0614(18) 0.0456(16) 0.0101(16) -0.0061(15) -0.0241(14)
C4 0.0575(17) 0.0731(19) 0.0527(17) 0.0128(14) -0.0009(14) -0.0226(15)
C5 0.0418(13) 0.0667(17) 0.0431(14) -0.0019(12) -0.0034(11) -0.0185(13)
C6 0.0403(13) 0.0490(14) 0.0311(12) -0.0053(10) -0.0017(10) -0.0132(11)
C7 0.0407(13) 0.0592(15) 0.0404(13) -0.0115(11) 0.0005(10) -0.0220(12)
C8 0.0550(15) 0.0477(15) 0.0393(14) 0.0017(12) -0.0031(12) -0.0112(11)
C9 0.0480(14) 0.0529(15) 0.0416(14) 0.0096(11) -0.0077(12) -0.0164(12)
C10 0.0388(12) 0.0409(13) 0.0325(12) -0.0010(10) -0.0034(10) -0.0203(10)
C11 0.0484(14) 0.0507(15) 0.0458(14) -0.0009(11) -0.0047(11) -0.0177(12)
C12 0.0432(13) 0.0617(15) 0.0381(13) -0.0116(11) -0.0030(11) -0.0235(12)
C13 0.0404(13) 0.0507(14) 0.0446(14) 0.0066(11) -0.0074(11) -0.0204(12)
C14 0.0492(14) 0.0603(16) 0.0438(15) 0.0133(12) -0.0101(11) -0.0284(13)
C15 0.0314(11) 0.0468(14) 0.0379(13) -0.0058(10) 0.0016(10) -0.0171(11)
C16 0.0515(14) 0.0507(15) 0.0504(15) -0.0057(11) 0.0008(12) -0.0207(12)
C17 0.0777(19) 0.0726(18) 0.0427(15) 0.0220(14) -0.0173(14) -0.0236(14)
C18 0.0444(14) 0.0523(14) 0.0332(13) 0.0045(11) -0.0125(11) -0.0118(11)
C19 0.0511(15) 0.0636(17) 0.0554(16) -0.0110(12) -0.0115(13) -0.0253(14)
C20 0.0557(16) 0.0744(19) 0.0478(16) -0.0050(14) 0.0026(13) -0.0221(14)
C21 0.091(2) 0.0614(18) 0.0455(16) 0.0103(16) -0.0204(16) -0.0236(14)
C22 0.089(2) 0.069(2) 0.072(2) -0.0222(17) -0.0330(19) -0.0247(17)
C23 0.0486(15) 0.081(2) 0.0530(17) -0.0187(14) -0.0067(13) -0.0101(15)
C24 0.0424(13) 0.0368(12) 0.0429(14) -0.0052(10) 0.0003(11) -0.0191(11)
C25 0.0537(15) 0.0397(13) 0.0314(12) -0.0039(11) -0.0046(11) -0.0098(10)
C26 0.0508(15) 0.0493(15) 0.0490(15) -0.0037(11) -0.0170(12) -0.0156(12)
C27 0.0378(13) 0.0464(14) 0.0479(15) -0.0074(10) -0.0067(11) -0.0116(12)
C28 0.0451(13) 0.0460(13) 0.0367(13) -0.0089(10) -0.0024(11) -0.0159(11)
C29 0.0407(13) 0.0477(13) 0.0409(13) -0.0071(10) -0.0094(11) -0.0196(11)
C30 0.0370(13) 0.0434(13) 0.0413(13) -0.0025(10) -0.0048(10) -0.0132(11)
C31 0.0405(13) 0.0413(13) 0.0390(13) -0.0033(10) -0.0017(10) -0.0148(11)
C32 0.0466(14) 0.0401(13) 0.0437(13) -0.0088(10) -0.0085(11) -0.0138(11)
C33 0.0352(12) 0.0419(13) 0.0521(15) -0.0059(10) -0.0057(11) -0.0138(12)
C34 0.0423(13) 0.0418(13) 0.0515(15) -0.0075(10) 0.0039(11) -0.0201(12)
C35 0.0407(13) 0.0460(14) 0.0462(14) -0.0083(10) -0.0062(11) -0.0202(11)
N1 0.0393(10) 0.0459(11) 0.0335(10) -0.0048(9) 0.0006(8) -0.0173(9)
N2 0.0367(10) 0.0467(11) 0.0313(10) -0.0036(8) -0.0005(8) -0.0158(9)
N3 0.0349(10) 0.0497(11) 0.0341(10) -0.0057(8) -0.0040(8) -0.0181(9)
N4 0.0437(11) 0.0553(12) 0.0326(10) 0.0057(9) -0.0050(9) -0.0189(9)
N5 0.0785(17) 0.0743(16) 0.0429(14) -0.0068(13) -0.0128(13) -0.0121(12)
N6 0.0458(14) 0.0775(16) 0.0673(17) -0.0099(12) -0.0095(13) -0.0115(13)
N7 0.0525(14) 0.0846(17) 0.0495(14) -0.0234(13) -0.0088(11) -0.0195(13)
N8 0.0543(13) 0.0482(12) 0.0478(13) -0.0033(10) -0.0080(11) -0.0196(10)
N9 0.0422(12) 0.0566(13) 0.0734(16) -0.0063(10) -0.0057(12) -0.0262(12)
N10 0.0500(13) 0.0636(14) 0.0708(15) -0.0052(11) -0.0086(12) -0.0380(12)
O1 0.0449(10) 0.0662(11) 0.0544(11) -0.0104(8) 0.0050(8) -0.0249(9)
O2 0.0825(15) 0.161(2) 0.0478(13) -0.0346(16) 0.0045(12) -0.0007(14)
O3 0.149(2) 0.174(3) 0.0492(14) -0.059(2) -0.0279(15) -0.0196(15)
O4 0.0495(12) 0.171(2) 0.0856(16) -0.0216(14) -0.0277(12) -0.0015(16)
O5 0.0522(12) 0.1214(18) 0.0681(14) -0.0155(11) 0.0084(11) -0.0232(13)
O6 0.1076(17) 0.146(2) 0.0743(15) -0.0297(15) -0.0295(13) -0.0616(15)
O7 0.0453(11) 0.1186(18) 0.0711(14) -0.0012(11) -0.0164(10) -0.0164(13)
O8 0.0402(10) 0.0855(13) 0.0561(11) 0.0074(9) -0.0116(8) -0.0328(10)
O9 0.0721(12) 0.0719(12) 0.0671(12) -0.0046(9) -0.0167(10) -0.0399(10)
O10 0.0501(11) 0.1032(15) 0.0756(13) -0.0103(10) 0.0066(10) -0.0534(12)
O11 0.0498(11) 0.0979(15) 0.0884(15) -0.0044(10) -0.0233(10) -0.0429(12)
O12 0.0420(10) 0.1008(15) 0.1119(17) 0.0027(10) -0.0036(11) -0.0643(14)
O13 0.0761(13) 0.0797(13) 0.0572(12) -0.0133(10) -0.0044(10) -0.0375(10)
O14 0.0500(12) 0.180(2) 0.157(2) -0.0119(13) -0.0157(13) -0.127(2)

loop_
_atom_type_symbol
_atom_type_description
_atom_type_scat_dispersion_real
_atom_type_scat_dispersion_imag
_atom_type_scat_source
C C 0.0033 0.0016 'International Tables Vol C Tables 4.2.6.8 and 6.1.1.4'
H H 0.0000 0.0000 'International Tables Vol C Tables 4.2.6.8 and 6.1.1.4'
N N 0.0061 0.0033 'International Tables Vol C Tables 4.2.6.8 and 6.1.1.4'
O O 0.0106 0.0060 'International Tables Vol C Tables 4.2.6.8 and 6.1.1.4'

loop_
_geom_angle_atom_site_label_1
_geom_angle_atom_site_label_2
_geom_angle_atom_site_label_3
_geom_angle
C6 C1 C2 120.7(2)
C6 C1 H1 119.7
C2 C1 H1 119.7
C3 C2 C1 120.0(2)
C3 C2 H2 120.0
C1 C2 H2 120.0
C4 C3 C2 119.9(2)
C4 C3 H3 120.1
C2 C3 H3 120.1
C3 C4 C5 120.6(2)
C3 C4 H4 119.7
C5 C4 H4 119.7
C4 C5 C6 120.1(2)
C4 C5 H5 120.0
C6 C5 H5 120.0
C1 C6 C5 118.8(2)
C1 C6 C7 122.70(19)
C5 C6 C7 118.5(2)
N1 C7 C6 113.15(17)
N1 C7 H7A 108.9
C6 C7 H7A 108.9
N1 C7 H7B 108.9
C6 C7 H7B 108.9
H7A C7 H7B 107.8
C9 C8 N1 107.5(2)
C9 C8 H8 126.3
N1 C8 H8 126.3
C8 C9 N2 106.9(2)
C8 C9 H9 126.6
N2 C9 H9 126.6
N1 C10 N2 107.06(18)
N1 C10 C11 126.33(19)
N2 C10 C11 126.6(2)
C10 C11 H11A 109.5
C10 C11 H11B 109.5
H11A C11 H11B 109.5
C10 C11 H11C 109.5
H11A C11 H11C 109.5
H11B C11 H11C 109.5
N3 C12 N2 112.33(17)
N3 C12 H12A 109.1
N2 C12 H12A 109.1
N3 C12 H12B 109.1
N2 C12 H12B 109.1
H12A C12 H12B 107.9
C14 C13 N3 107.0(2)
C14 C13 H13 126.5
N3 C13 H13 126.5
C13 C14 N4 107.88(19)
C13 C14 H14 126.1
N4 C14 H14 126.1
N4 C15 N3 107.00(18)
N4 C15 C16 124.4(2)
N3 C15 C16 128.5(2)
C15 C16 H16A 109.5
C15 C16 H16B 109.5
H16A C16 H16B 109.5
C15 C16 H16C 109.5
H16A C16 H16C 109.5
H16B C16 H16C 109.5
N4 C17 C18 113.42(19)
N4 C17 H17A 108.9
C18 C17 H17A 108.9
N4 C17 H17B 108.9
C18 C17 H17B 108.9
H17A C17 H17B 107.7
C19 C18 C23 118.1(2)
C19 C18 C17 119.8(2)
C23 C18 C17 122.0(2)
C18 C19 C20 121.3(2)
C18 C19 H19 119.3
C20 C19 H19 119.3
C21 C20 C19 119.5(2)
C21 C20 H20 120.2
C19 C20 H20 120.2
C22 C21 C20 120.1(3)
C22 C21 H21 120.0
C20 C21 H21 120.0
C21 C22 C23 120.4(3)
C21 C22 H22 119.8
C23 C22 H22 119.8
C22 C23 C18 120.6(2)
C22 C23 H23 119.7
C18 C23 H23 119.7
O1 C24 C25 126.5(2)
O1 C24 C29 122.8(2)
C25 C24 C29 110.62(19)
C26 C25 C24 124.0(2)
C26 C25 N5 117.1(2)
C24 C25 N5 118.9(2)
C25 C26 C27 120.5(2)
C25 C26 H26 119.7
C27 C26 H26 119.7
C28 C27 C26 120.0(2)
C28 C27 N6 119.6(2)
C26 C27 N6 120.3(2)
C29 C28 C27 119.4(2)
C29 C28 H28 120.3
C27 C28 H28 120.3
C28 C29 C24 125.5(2)
C28 C29 N7 117.1(2)
C24 C29 N7 117.39(19)
O8 C30 C35 124.4(2)
O8 C30 C31 124.0(2)
C35 C30 C31 111.46(18)
C32 C31 C30 124.1(2)
C32 C31 N8 115.8(2)
C30 C31 N8 120.05(19)
C31 C32 C33 119.9(2)
C31 C32 H32 120.1
C33 C32 H32 120.1
C32 C33 C34 120.5(2)
C32 C33 N9 119.9(2)
C34 C33 N9 119.7(2)
C35 C34 C33 119.7(2)
C35 C34 H34 120.2
C33 C34 H34 120.2
C34 C35 C30 124.2(2)
C34 C35 N10 116.2(2)
C30 C35 N10 119.54(19)
C10 N1 C8 109.43(18)
C10 N1 C7 125.02(18)
C8 N1 C7 125.31(19)
C10 N2 C9 109.16(18)
C10 N2 C12 126.38(18)
C9 N2 C12 124.37(18)
C15 N3 C13 109.25(18)
C15 N3 C12 126.22(19)
C13 N3 C12 124.42(19)
C15 N4 C14 108.90(18)
C15 N4 C17 122.33(19)
C14 N4 C17 128.77(19)
O2 N5 O3 122.2(2)
O2 N5 C25 119.8(2)
O3 N5 C25 118.0(2)
O4 N6 O5 122.5(2)
O4 N6 C27 118.6(2)
O5 N6 C27 118.9(2)
O7 N7 O6 123.6(2)
O7 N7 C29 118.5(2)
O6 N7 C29 117.9(2)
O10 N8 O9 122.2(2)
O10 N8 C31 119.3(2)
O9 N8 C31 118.4(2)
O11 N9 O12 123.9(2)
O11 N9 C33 118.5(2)
O12 N9 C33 117.6(2)
O14 N10 O13 122.1(2)
O14 N10 C35 119.5(2)
O13 N10 C35 118.3(2)
C24 O1 H12A 160.3
N5 O2 O8 126.5(2)
C30 O8 O2 85.51(14)

loop_
_geom_bond_atom_site_label_1
_geom_bond_atom_site_label_2
_geom_bond_distance
C1 C6 1.377(3)
C1 C2 1.378(3)
C1 H1 0.9300
C2 C3 1.377(4)
C2 H2 0.9300
C3 C4 1.360(4)
C3 H3 0.9300
C4 C5 1.381(3)
C4 H4 0.9300
C5 C6 1.387(3)
C5 H5 0.9300
C6 C7 1.512(3)
C7 N1 1.464(3)
C7 H7A 0.9700
C7 H7B 0.9700
C8 C9 1.339(3)
C8 N1 1.376(3)
C8 H8 0.9300
C9 N2 1.384(3)
C9 H9 0.9300
C10 N1 1.335(3)
C10 N2 1.343(2)
C10 C11 1.460(3)
C11 H11A 0.9600
C11 H11B 0.9600
C11 H11C 0.9600
C12 N3 1.457(3)
C12 N2 1.461(3)
C12 H12A 0.9700
C12 H12B 0.9700
C13 C14 1.328(3)
C13 N3 1.380(3)
C13 H13 0.9300
C14 N4 1.383(3)
C14 H14 0.9300
C15 N4 1.334(3)
C15 N3 1.347(3)
C15 C16 1.471(3)
C16 H16A 0.9600
C16 H16B 0.9600
C16 H16C 0.9600
C17 N4 1.483(3)
C17 C18 1.505(3)
C17 H17A 0.9700
C17 H17B 0.9700
C18 C19 1.372(3)
C18 C23 1.380(3)
C19 C20 1.379(3)
C19 H19 0.9300
C20 C21 1.361(4)
C20 H20 0.9300
C21 C22 1.360(4)
C21 H21 0.9300
C22 C23 1.374(4)
C22 H22 0.9300
C23 H23 0.9300
C24 O1 1.236(2)
C24 C25 1.443(3)
C24 C29 1.454(3)
C25 C26 1.369(3)
C25 N5 1.451(3)
C26 C27 1.378(3)
C26 H26 0.9300
C27 C28 1.376(3)
C27 N6 1.432(3)
C28 C29 1.356(3)
C28 H28 0.9300
C29 N7 1.455(3)
C30 O8 1.238(2)
C30 C35 1.450(3)
C30 C31 1.453(3)
C31 C32 1.365(3)
C31 N8 1.457(3)
C32 C33 1.380(3)
C32 H32 0.9300
C33 C34 1.383(3)
C33 N9 1.448(3)
C34 C35 1.366(3)
C34 H34 0.9300
C35 N10 1.459(3)
N5 O2 1.215(3)
N5 O3 1.219(3)
N6 O4 1.222(3)
N6 O5 1.226(3)
N7 O7 1.217(3)
N7 O6 1.225(3)
N8 O10 1.215(2)
N8 O9 1.229(2)
N9 O11 1.230(3)
N9 O12 1.230(3)
N10 O14 1.213(2)
N10 O13 1.225(2)

loop_
_geom_hbond_atom_site_label_D
_geom_hbond_atom_site_label_H
_geom_hbond_atom_site_label_A
_geom_hbond_site_symmetry_A
_geom_hbond_distance_DH
_geom_hbond_distance_HA
_geom_hbond_distance_DA
_geom_hbond_angle_DHA
_geom_hbond_publ_flag
C19 H19 O6 . 0.93 2.52 3.354(3) 150 n
C16 H16A O7 . 0.96 2.33 3.210(3) 152 n
C13 H13 O8 . 0.93 2.45 3.190(3) 136 n
C9 H9 O10 . 0.93 2.49 3.249(3) 139 n
C9 H9 O8 . 0.93 2.31 3.063(3) 138 n
C16 H16C O4 1_455 0.96 2.38 3.211(3) 145 n
C11 H11A O4 1_455 0.96 2.48 3.347(3) 150 n
C5 H5 O9 1_455 0.93 2.55 3.433(3) 159 n
C16 H16B O1 2_566 0.96 2.51 3.237(3) 132 n

loop_
_geom_torsion_atom_site_label_1
_geom_torsion_atom_site_label_2
_geom_torsion_atom_site_label_3
_geom_torsion_atom_site_label_4
_geom_torsion
C6 C1 C2 C3 0.0(4)
C1 C2 C3 C4 -0.7(4)
C2 C3 C4 C5 0.7(4)
C3 C4 C5 C6 -0.1(4)
C2 C1 C6 C5 0.6(3)
C2 C1 C6 C7 -177.4(2)
C4 C5 C6 C1 -0.6(3)
C4 C5 C6 C7 177.5(2)
C1 C6 C7 N1 -17.7(3)
C5 C6 C7 N1 164.3(2)
N1 C8 C9 N2 0.4(3)
N3 C13 C14 N4 0.1(3)
N4 C17 C18 C19 -102.2(3)
N4 C17 C18 C23 81.9(3)
C23 C18 C19 C20 0.6(4)
C17 C18 C19 C20 -175.4(2)
C18 C19 C20 C21 0.2(4)
C19 C20 C21 C22 -1.4(4)
C20 C21 C22 C23 1.7(4)
C21 C22 C23 C18 -0.8(4)
C19 C18 C23 C22 -0.3(4)
C17 C18 C23 C22 175.6(2)
O1 C24 C25 C26 -178.2(2)
C29 C24 C25 C26 1.3(3)
O1 C24 C25 N5 2.8(3)
C29 C24 C25 N5 -177.8(2)
C24 C25 C26 C27 -2.4(4)
N5 C25 C26 C27 176.7(2)
C25 C26 C27 C28 1.2(4)
C25 C26 C27 N6 -175.8(2)
C26 C27 C28 C29 1.0(3)
N6 C27 C28 C29 177.9(2)
C27 C28 C29 C24 -2.1(3)
C27 C28 C29 N7 179.1(2)
O1 C24 C29 C28 -179.5(2)
C25 C24 C29 C28 1.0(3)
O1 C24 C29 N7 -0.7(3)
C25 C24 C29 N7 179.78(19)
O8 C30 C31 C32 -173.8(2)
C35 C30 C31 C32 3.8(3)
O8 C30 C31 N8 8.7(3)
C35 C30 C31 N8 -173.68(18)
C30 C31 C32 C33 -1.0(3)
N8 C31 C32 C33 176.51(19)
C31 C32 C33 C34 -1.2(3)
C31 C32 C33 N9 179.24(19)
C32 C33 C34 C35 0.1(3)
N9 C33 C34 C35 179.7(2)
C33 C34 C35 C30 3.2(3)
C33 C34 C35 N10 -179.2(2)
O8 C30 C35 C34 172.7(2)
C31 C30 C35 C34 -4.8(3)
O8 C30 C35 N10 -4.8(3)
C31 C30 C35 N10 177.59(19)
N2 C10 N1 C8 0.2(2)
C11 C10 N1 C8 -179.0(2)
N2 C10 N1 C7 174.79(18)
C11 C10 N1 C7 -4.4(3)
C9 C8 N1 C10 -0.3(3)
C9 C8 N1 C7 -174.9(2)
C6 C7 N1 C10 -72.2(3)
C6 C7 N1 C8 101.6(2)
N1 C10 N2 C9 0.1(2)
C11 C10 N2 C9 179.3(2)
N1 C10 N2 C12 -176.49(18)
C11 C10 N2 C12 2.7(3)
C8 C9 N2 C10 -0.3(2)
C8 C9 N2 C12 176.4(2)
N3 C12 N2 C10 -77.6(3)
N3 C12 N2 C9 106.4(2)
N4 C15 N3 C13 0.6(2)
C16 C15 N3 C13 -175.8(2)
N4 C15 N3 C12 176.95(17)
C16 C15 N3 C12 0.6(3)
C14 C13 N3 C15 -0.5(2)
C14 C13 N3 C12 -176.88(19)
N2 C12 N3 C15 112.0(2)
N2 C12 N3 C13 -72.2(3)
N3 C15 N4 C14 -0.5(2)
C16 C15 N4 C14 176.1(2)
N3 C15 N4 C17 178.81(19)
C16 C15 N4 C17 -4.6(3)
C13 C14 N4 C15 0.3(3)
C13 C14 N4 C17 -179.0(2)
C18 C17 N4 C15 176.6(2)
C18 C17 N4 C14 -4.2(4)
C26 C25 N5 O2 -158.4(3)
C24 C25 N5 O2 20.7(4)
C26 C25 N5 O3 19.3(4)
C24 C25 N5 O3 -161.6(2)
C28 C27 N6 O4 178.6(2)
C26 C27 N6 O4 -4.5(4)
C28 C27 N6 O5 -2.5(4)
C26 C27 N6 O5 174.5(2)
C28 C29 N7 O7 -131.0(2)
C24 C29 N7 O7 50.1(3)
C28 C29 N7 O6 47.0(3)
C24 C29 N7 O6 -131.9(2)
C32 C31 N8 O10 -157.1(2)
C30 C31 N8 O10 20.6(3)
C32 C31 N8 O9 20.7(3)
C30 C31 N8 O9 -161.6(2)
C32 C33 N9 O11 0.2(3)
C34 C33 N9 O11 -179.4(2)
C32 C33 N9 O12 -178.5(2)
C34 C33 N9 O12 1.9(3)
C34 C35 N10 O14 160.1(2)
C30 C35 N10 O14 -22.1(3)
C34 C35 N10 O13 -18.2(3)
C30 C35 N10 O13 159.6(2)
C25 C24 O1 H12A -34.2
C29 C24 O1 H12A 146.4
O3 N5 O2 O8 -108.7(3)
C25 N5 O2 O8 69.0(3)
C35 C30 O8 O2 -130.9(2)
C31 C30 O8 O2 46.4(2)
N5 O2 O8 C30 36.4(2)
